data_4516808
loop_
_publ_author_name
'Fan, Jiantao'
'Wright, Andrew G.'
'Britton, Benjamin'
'Weissbach, Thomas'
'Skalski, Thomas J. G.'
'Ward, Jonathan'
'Peckham, Timothy J.'
'Holdcroft, Steven'

_publ_section_title
;
 Cationic Polyelectrolytes, Stable in 10 M KOHaq at 100 \%C
;
_journal_issue 10
_journal_name_full 'ACS Macro Letters'
_journal_page_first 1089
_journal_paper_doi 10.1021/acsmacrolett.7b00679
_journal_volume 6
_journal_year 2017
_chemical_formula_sum 'C26 H29 I N2 O'
_chemical_formula_weight 512.41
_space_group_crystal_system tetragonal
_space_group_IT_number 78
_space_group_name_Hall 'P 4cw'
_space_group_name_H-M_alt 'P 43'
_atom_sites_solution_hydrogens geom
_audit_creation_method SHELXL-2014/7
_cell_angle_alpha 90
_cell_angle_beta 90
_cell_angle_gamma 90
_cell_formula_units_Z 4
_cell_length_a 8.8965(5)
_cell_length_b 8.8965(5)
_cell_length_c 30.3964(18)
_cell_measurement_reflns_used 8285
_cell_measurement_temperature 296(2)
_cell_measurement_theta_max 67.30
_cell_measurement_theta_min 4.97
_cell_volume 2405.8(2)
_computing_cell_refinement 'Bruker SAINT'
_computing_data_collection 'Bruker APEX2'
_computing_data_reduction 'Bruker SAINT'
_computing_structure_refinement 'SHELXL-2014/7 (Sheldrick, 2014)'
_computing_structure_solution 'SHELXS-97 (Sheldrick 2008)'
_diffrn_ambient_temperature 296(2)
_diffrn_measured_fraction_theta_full 0.998
_diffrn_measured_fraction_theta_max 0.998
_diffrn_measurement_device_type 'Bruker APEX-II CCD'
_diffrn_measurement_method '\f and \w scans'
_diffrn_radiation_type CuK\a
_diffrn_radiation_wavelength 1.54178
_diffrn_reflns_av_R_equivalents 0.0316
_diffrn_reflns_av_unetI/netI 0.0373
_diffrn_reflns_Laue_measured_fraction_full 0.998
_diffrn_reflns_Laue_measured_fraction_max 0.998
_diffrn_reflns_limit_h_max 10
_diffrn_reflns_limit_h_min -10
_diffrn_reflns_limit_k_max 9
_diffrn_reflns_limit_k_min -10
_diffrn_reflns_limit_l_max 36
_diffrn_reflns_limit_l_min -36
_diffrn_reflns_number 10076
_diffrn_reflns_point_group_measured_fraction_full 0.940
_diffrn_reflns_point_group_measured_fraction_max 0.939
_diffrn_reflns_theta_full 67.295
_diffrn_reflns_theta_max 67.295
_diffrn_reflns_theta_min 4.971
_exptl_absorpt_coefficient_mu 10.592
_exptl_absorpt_correction_T_max 0.7528
_exptl_absorpt_correction_T_min 0.4763
_exptl_absorpt_correction_type multi-scan
_exptl_absorpt_process_details 'SADABS 2014/5'
_exptl_crystal_colour colourless
_exptl_crystal_density_diffrn 1.415
_exptl_crystal_description block
_exptl_crystal_F_000 1040
_exptl_crystal_size_max 0.292
_exptl_crystal_size_mid 0.196
_exptl_crystal_size_min 0.190
_refine_diff_density_max 1.007
_refine_diff_density_min -0.937
_refine_diff_density_rms 0.081
_refine_ls_abs_structure_details
;
 Classical Flack method preferred over Parsons because s.u. lower.
;
_refine_ls_abs_structure_Flack 0.014(14)
_refine_ls_extinction_method none
_refine_ls_goodness_of_fit_ref 1.150
_refine_ls_hydrogen_treatment constr
_refine_ls_matrix_type full
_refine_ls_number_parameters 276
_refine_ls_number_reflns 4067
_refine_ls_number_restraints 1
_refine_ls_restrained_S_all 1.150
_refine_ls_R_factor_all 0.0645
_refine_ls_R_factor_gt 0.0640
_refine_ls_shift/su_max 0.000
_refine_ls_shift/su_mean 0.000
_refine_ls_structure_factor_coef Fsqd
_refine_ls_weighting_details 'w=1/[\s^2^(Fo^2^)+(0.1205P)^2^+4.1086P] where P=(Fo^2^+2Fc^2^)/3'
_refine_ls_weighting_scheme calc
_refine_ls_wR_factor_gt 0.1821
_refine_ls_wR_factor_ref 0.1826
_reflns_Friedel_coverage 0.844
_reflns_Friedel_fraction_full 0.879
_reflns_Friedel_fraction_max 0.878
_reflns_number_gt 3988
_reflns_number_total 4067
_reflns_threshold_expression 'I > 2\s(I)'
_cod_data_source_file mz7b00679_si_002.cif
_cod_data_source_block cu_MDMDPIm_I_H2O_2nd_0m_a
_cod_original_cell_volume 2405.8(3)
_cod_database_code 4516808
_shelx_shelxl_version_number 2014/7
_shelx_space_group_comment
;
The symmetry employed for this shelxl refinement is uniquely defined
by the following loop, which should always be used as a source of
symmetry information in preference to the above space-group names.
They are only intended as comments.
;
_shelx_estimated_absorpt_t_min 0.148
_shelx_estimated_absorpt_t_max 0.238

loop_
_space_group_symop_operation_xyz
'x, y, z'
'-x, -y, z+1/2'
'-y, x, z+3/4'
'y, -x, z+1/4'

loop_
_atom_site_label
_atom_site_type_symbol
_atom_site_fract_x
_atom_site_fract_y
_atom_site_fract_z
_atom_site_U_iso_or_equiv
_atom_site_adp_type
_atom_site_occupancy
_atom_site_site_symmetry_order
_atom_site_calc_flag
_atom_site_refinement_flags_posn
_atom_site_refinement_flags_adp
I1 I 0.85469(9) 0.72350(10) 0.54962(3) 0.0544(3) Uani 1 1 d . .
O1 O 0.678(2) 0.0763(19) 0.5511(7) 0.112(5) Uani 1 1 d . .
N1 N 0.3825(9) 0.3525(9) 0.5247(3) 0.0315(17) Uani 1 1 d . .
C1 C 0.5310(12) 0.3845(15) 0.5052(4) 0.046(3) Uani 1 1 d . .
H1A H 0.5262 0.3697 0.4733 0.068 Uiso 1 1 calc R U
H1B H 0.6060 0.3163 0.5178 0.068 Uiso 1 1 calc R U
H1C H 0.5593 0.4887 0.5116 0.068 Uiso 1 1 calc R U
C2 C 0.2560(11) 0.3370(11) 0.5013(4) 0.034(2) Uani 1 1 d . .
N2 N 0.1476(9) 0.2981(11) 0.5292(4) 0.034(2) Uani 1 1 d . .
C3 C -0.0117(12) 0.2858(16) 0.5166(4) 0.047(3) Uani 1 1 d . .
H3A H -0.0380 0.3684 0.4967 0.071 Uiso 1 1 calc R U
H3B H -0.0745 0.2912 0.5431 0.071 Uiso 1 1 calc R U
H3C H -0.0287 0.1896 0.5017 0.071 Uiso 1 1 calc R U
C4 C 0.2040(12) 0.2883(11) 0.5713(3) 0.0308(19) Uani 1 1 d . .
C5 C 0.3519(11) 0.3232(10) 0.5690(3) 0.0311(19) Uani 1 1 d . .
C6 C 0.2434(11) 0.3467(11) 0.4534(3) 0.033(2) Uani 1 1 d . .
C7 C 0.2114(11) 0.4820(11) 0.4325(3) 0.034(2) Uani 1 1 d . .
C9 C 0.2093(13) 0.3541(14) 0.3629(4) 0.044(2) Uani 1 1 d . .
C8 C 0.1933(13) 0.4841(13) 0.3874(4) 0.042(2) Uani 1 1 d . .
H8 H 0.1695 0.5759 0.3730 0.050 Uiso 1 1 calc R U
C10 C 0.2450(13) 0.2194(13) 0.3838(4) 0.044(2) Uani 1 1 d . .
H10 H 0.2592 0.1308 0.3669 0.053 Uiso 1 1 calc R U
C11 C 0.2598(12) 0.2137(12) 0.4288(4) 0.039(2) Uani 1 1 d . .
C12 C 0.1983(17) 0.6247(13) 0.4589(5) 0.051(3) Uani 1 1 d . .
H12A H 0.2946 0.6461 0.4733 0.077 Uiso 1 1 calc R U
H12B H 0.1200 0.6126 0.4813 0.077 Uiso 1 1 calc R U
H12C H 0.1717 0.7082 0.4394 0.077 Uiso 1 1 calc R U
C13 C 0.188(2) 0.356(2) 0.3136(5) 0.074(4) Uani 1 1 d . .
H13A H 0.2753 0.4034 0.2997 0.111 Uiso 1 1 calc R U
H13B H 0.0971 0.4132 0.3063 0.111 Uiso 1 1 calc R U
H13C H 0.1775 0.2528 0.3028 0.111 Uiso 1 1 calc R U
C14 C 0.2956(17) 0.0650(14) 0.4509(5) 0.057(3) Uani 1 1 d . .
H14A H 0.2038 0.0233 0.4639 0.085 Uiso 1 1 calc R U
H14B H 0.3705 0.0812 0.4741 0.085 Uiso 1 1 calc R U
H14C H 0.3358 -0.0054 0.4291 0.085 Uiso 1 1 calc R U
C15 C 0.1144(11) 0.2403(12) 0.6098(4) 0.034(2) Uani 1 1 d . .
C16 C 0.0356(12) 0.1040(13) 0.6087(4) 0.043(2) Uani 1 1 d . .
H16 H 0.0338 0.0464 0.5824 0.051 Uiso 1 1 calc R U
C17 C -0.0391(15) 0.0532(15) 0.6452(5) 0.053(3) Uani 1 1 d . .
H17 H -0.0966 -0.0367 0.6438 0.064 Uiso 1 1 calc R U
C18 C -0.0305(14) 0.1328(17) 0.6840(4) 0.056(3) Uani 1 1 d . .
H18 H -0.0780 0.0947 0.7097 0.068 Uiso 1 1 calc R U
C19 C 0.0459(15) 0.2659(15) 0.6859(4) 0.052(3) Uani 1 1 d . .
H19 H 0.0498 0.3205 0.7128 0.062 Uiso 1 1 calc R U
C20 C 0.1178(13) 0.3221(14) 0.6488(4) 0.044(2) Uani 1 1 d . .
H20 H 0.1689 0.4157 0.6501 0.053 Uiso 1 1 calc R U
C21 C 0.4648(11) 0.3268(11) 0.6043(3) 0.033(2) Uani 1 1 d . .
C22 C 0.4651(14) 0.2132(13) 0.6367(4) 0.043(2) Uani 1 1 d . .
H22 H 0.3989 0.1299 0.6341 0.051 Uiso 1 1 calc R U
C23 C 0.5612(14) 0.2229(15) 0.6721(4) 0.050(3) Uani 1 1 d . .
H23 H 0.5588 0.1474 0.6942 0.060 Uiso 1 1 calc R U
C24 C 0.6597(14) 0.3395(17) 0.6758(4) 0.055(3) Uani 1 1 d . .
H24 H 0.7242 0.3451 0.7007 0.066 Uiso 1 1 calc R U
C25 C 0.6668(14) 0.4500(16) 0.6438(5) 0.055(3) Uani 1 1 d . .
H25 H 0.7382 0.5290 0.6459 0.067 Uiso 1 1 calc R U
C26 C 0.5676(13) 0.4431(12) 0.6085(4) 0.042(2) Uani 1 1 d . .
H26 H 0.5702 0.5199 0.5868 0.050 Uiso 1 1 calc R U

loop_
_atom_site_aniso_label
_atom_site_aniso_U_11
_atom_site_aniso_U_22
_atom_site_aniso_U_33
_atom_site_aniso_U_23
_atom_site_aniso_U_13
_atom_site_aniso_U_12
I1 0.0550(5) 0.0629(5) 0.0454(4) -0.0063(4) 0.0008(4) -0.0076(4)
O1 0.136(12) 0.093(9) 0.105(11) 0.018(10) 0.020(11) 0.035(9)
N1 0.027(4) 0.038(4) 0.030(4) 0.003(3) 0.003(3) -0.003(3)
C1 0.033(5) 0.069(7) 0.035(5) 0.007(5) 0.004(4) -0.014(5)
C2 0.034(5) 0.033(5) 0.035(5) -0.001(4) -0.001(4) -0.003(4)
N2 0.029(4) 0.037(4) 0.037(5) -0.002(4) 0.001(3) -0.005(3)
C3 0.027(5) 0.070(8) 0.045(6) 0.006(6) -0.003(4) -0.008(5)
C4 0.032(5) 0.033(5) 0.027(5) 0.006(4) -0.002(4) -0.008(4)
C5 0.036(5) 0.028(4) 0.029(5) 0.005(4) -0.002(4) -0.003(4)
C6 0.031(4) 0.039(5) 0.030(5) 0.000(4) 0.000(4) -0.001(4)
C7 0.033(4) 0.039(5) 0.031(5) -0.003(4) 0.000(4) -0.001(4)
C9 0.049(6) 0.054(6) 0.031(5) -0.005(5) 0.003(4) -0.011(5)
C8 0.045(5) 0.047(6) 0.034(5) 0.007(5) -0.003(4) -0.004(5)
C10 0.045(6) 0.048(6) 0.040(6) -0.012(5) 0.003(5) -0.006(5)
C11 0.037(5) 0.037(5) 0.043(6) -0.004(4) 0.003(4) -0.003(4)
C12 0.066(8) 0.036(5) 0.052(8) -0.004(5) -0.003(6) 0.007(5)
C13 0.111(13) 0.076(10) 0.037(7) -0.006(6) -0.002(7) -0.014(9)
C14 0.065(8) 0.042(6) 0.064(8) -0.001(6) -0.004(6) 0.006(6)
C15 0.030(4) 0.039(5) 0.031(5) 0.002(4) 0.004(4) -0.002(4)
C16 0.039(5) 0.042(5) 0.048(6) 0.002(5) 0.009(5) -0.003(4)
C17 0.050(7) 0.049(6) 0.060(8) 0.013(6) 0.012(6) -0.002(5)
C18 0.046(6) 0.075(8) 0.048(7) 0.021(6) 0.014(5) 0.012(6)
C19 0.055(7) 0.064(7) 0.035(6) -0.001(5) 0.011(5) 0.008(6)
C20 0.042(6) 0.050(6) 0.040(6) -0.004(5) 0.003(4) 0.001(5)
C21 0.031(4) 0.035(5) 0.033(5) 0.002(4) -0.003(4) 0.003(4)
C22 0.047(6) 0.042(6) 0.039(6) 0.008(5) 0.000(5) 0.004(5)
C23 0.048(6) 0.059(7) 0.042(6) 0.011(5) -0.005(5) 0.017(5)
C24 0.042(6) 0.079(9) 0.043(6) -0.001(6) -0.011(5) 0.021(6)
C25 0.045(6) 0.061(7) 0.061(8) -0.011(6) -0.017(6) -0.004(5)
C26 0.046(6) 0.039(5) 0.041(6) 0.001(4) -0.007(5) -0.005(4)

loop_
_atom_type_symbol
_atom_type_description
_atom_type_scat_dispersion_real
_atom_type_scat_dispersion_imag
_atom_type_scat_source
C C 0.0181 0.0091 'International Tables Vol C Tables 4.2.6.8 and 6.1.1.4'
H H 0.0000 0.0000 'International Tables Vol C Tables 4.2.6.8 and 6.1.1.4'
N N 0.0311 0.0180 'International Tables Vol C Tables 4.2.6.8 and 6.1.1.4'
I I -0.3257 6.8362 'International Tables Vol C Tables 4.2.6.8 and 6.1.1.4'
O O 0.0492 0.0322 'International Tables Vol C Tables 4.2.6.8 and 6.1.1.4'

loop_
_geom_angle_atom_site_label_1
_geom_angle_atom_site_label_2
_geom_angle_atom_site_label_3
_geom_angle
C2 N1 C5 109.2(8)
C2 N1 C1 123.9(9)
C5 N1 C1 126.7(9)
N1 C1 H1A 109.5
N1 C1 H1B 109.5
H1A C1 H1B 109.5
N1 C1 H1C 109.5
H1A C1 H1C 109.5
H1B C1 H1C 109.5
N2 C2 N1 107.3(9)
N2 C2 C6 126.4(9)
N1 C2 C6 126.0(9)
C2 N2 C4 110.1(9)
C2 N2 C3 123.6(10)
C4 N2 C3 125.9(9)
N2 C3 H3A 109.5
N2 C3 H3B 109.5
H3A C3 H3B 109.5
N2 C3 H3C 109.5
H3A C3 H3C 109.5
H3B C3 H3C 109.5
C5 C4 N2 106.9(8)
C5 C4 C15 129.2(9)
N2 C4 C15 123.9(9)
C4 C5 N1 106.4(8)
C4 C5 C21 129.1(9)
N1 C5 C21 124.5(9)
C7 C6 C11 120.5(10)
C7 C6 C2 121.4(9)
C11 C6 C2 118.1(9)
C8 C7 C6 119.3(9)
C8 C7 C12 120.6(10)
C6 C7 C12 120.1(10)
C8 C9 C10 119.8(11)
C8 C9 C13 120.8(12)
C10 C9 C13 119.4(12)
C7 C8 C9 120.8(11)
C7 C8 H8 119.6
C9 C8 H8 119.6
C11 C10 C9 120.5(10)
C11 C10 H10 119.7
C9 C10 H10 119.7
C10 C11 C6 119.1(10)
C10 C11 C14 119.5(10)
C6 C11 C14 121.3(11)
C7 C12 H12A 109.5
C7 C12 H12B 109.5
H12A C12 H12B 109.5
C7 C12 H12C 109.5
H12A C12 H12C 109.5
H12B C12 H12C 109.5
C9 C13 H13A 109.5
C9 C13 H13B 109.5
H13A C13 H13B 109.5
C9 C13 H13C 109.5
H13A C13 H13C 109.5
H13B C13 H13C 109.5
C11 C14 H14A 109.5
C11 C14 H14B 109.5
H14A C14 H14B 109.5
C11 C14 H14C 109.5
H14A C14 H14C 109.5
H14B C14 H14C 109.5
C20 C15 C16 119.0(10)
C20 C15 C4 120.8(10)
C16 C15 C4 120.0(10)
C17 C16 C15 120.5(12)
C17 C16 H16 119.7
C15 C16 H16 119.7
C16 C17 C18 119.8(12)
C16 C17 H17 120.1
C18 C17 H17 120.1
C19 C18 C17 120.6(11)
C19 C18 H18 119.7
C17 C18 H18 119.7
C18 C19 C20 120.4(12)
C18 C19 H19 119.8
C20 C19 H19 119.8
C15 C20 C19 119.6(11)
C15 C20 H20 120.2
C19 C20 H20 120.2
C26 C21 C22 118.0(10)
C26 C21 C5 122.2(9)
C22 C21 C5 119.7(9)
C23 C22 C21 120.1(11)
C23 C22 H22 120.0
C21 C22 H22 120.0
C24 C23 C22 120.8(11)
C24 C23 H23 119.6
C22 C23 H23 119.6
C23 C24 C25 120.7(11)
C23 C24 H24 119.6
C25 C24 H24 119.6
C24 C25 C26 118.8(12)
C24 C25 H25 120.6
C26 C25 H25 120.6
C21 C26 C25 121.5(11)
C21 C26 H26 119.3
C25 C26 H26 119.3

loop_
_geom_bond_atom_site_label_1
_geom_bond_atom_site_label_2
_geom_bond_distance
N1 C2 1.339(13)
N1 C5 1.397(12)
N1 C1 1.476(13)
C1 H1A 0.9800
C1 H1B 0.9800
C1 H1C 0.9800
C2 N2 1.329(14)
C2 C6 1.464(15)
N2 C4 1.380(13)
N2 C3 1.471(13)
C3 H3A 0.9800
C3 H3B 0.9800
C3 H3C 0.9800
C4 C5 1.354(14)
C4 C15 1.478(14)
C5 C21 1.471(13)
C6 C7 1.391(15)
C6 C11 1.406(14)
C7 C8 1.380(15)
C7 C12 1.508(15)
C9 C8 1.383(17)
C9 C10 1.394(18)
C9 C13 1.510(18)
C8 H8 0.9500
C10 C11 1.376(17)
C10 H10 0.9500
C11 C14 1.517(17)
C12 H12A 0.9800
C12 H12B 0.9800
C12 H12C 0.9800
C13 H13A 0.9800
C13 H13B 0.9800
C13 H13C 0.9800
C14 H14A 0.9800
C14 H14B 0.9800
C14 H14C 0.9800
C15 C20 1.390(17)
C15 C16 1.402(15)
C16 C17 1.371(18)
C16 H16 0.9500
C17 C18 1.38(2)
C17 H17 0.9500
C18 C19 1.37(2)
C18 H18 0.9500
C19 C20 1.390(18)
C19 H19 0.9500
C20 H20 0.9500
C21 C26 1.387(15)
C21 C22 1.411(15)
C22 C23 1.376(18)
C22 H22 0.9500
C23 C24 1.36(2)
C23 H23 0.9500
C24 C25 1.38(2)
C24 H24 0.9500
C25 C26 1.391(17)
C25 H25 0.9500
C26 H26 0.9500
